data_4321451
loop_
_publ_author_name
'Keith Izod'
'Paul O'Shaughnessy'
'Joanne M. Sheffield'
'William Clegg'
'Stephen T. Liddle'

_publ_section_title
;
 Synthesis and Structural Characterization of Sm(II) and Yb(II) Complexes
 Containing Sterically Demanding, Chelating Secondary Phosphide Ligands
;
_journal_name_full 'Inorganic Chemistry'
_journal_page_first 4741
_journal_page_last 4748
_journal_paper_doi 10.1021/ic0002871
_journal_volume 39
_journal_year 2000
_chemical_formula_sum 'C36 H70 O5 P2 Si4 Sm'
_chemical_formula_weight 907.57
_chemical_name_systematic
;
 ?
;
_space_group_IT_number 2
_symmetry_cell_setting triclinic
_symmetry_space_group_name_Hall '-P 1'
_symmetry_space_group_name_H-M 'P -1'
_atom_sites_solution_hydrogens geom
_atom_sites_solution_primary direct
_atom_sites_solution_secondary difmap
_audit_creation_method SHELXL-97
_cell_angle_alpha 72.327(2)
_cell_angle_beta 83.934(2)
_cell_angle_gamma 79.556(2)
_cell_formula_units_Z 2
_cell_length_a 11.0625(9)
_cell_length_b 15.9246(12)
_cell_length_c 17.2104(14)
_cell_measurement_reflns_used 11196
_cell_measurement_temperature 160(2)
_cell_measurement_theta_max 28.63
_cell_measurement_theta_min 2.13
_cell_volume 2836.8(4)
_computing_cell_refinement 'local programs'
_computing_data_collection 'Siemens SMART'
_computing_data_reduction 'Siemens SAINT'
_computing_molecular_graphics 'Siemens SHELXTL'
_computing_publication_material 'SHELXTL and local programs'
_computing_structure_refinement 'Siemens SHELXTL'
_computing_structure_solution 'Siemens SHELXTL'
_diffrn_ambient_temperature 160(2)
_diffrn_measured_fraction_theta_full 0.951
_diffrn_measured_fraction_theta_max 0.951
_diffrn_measurement_device_type 'Siemens SMART CCD diffractometer'
_diffrn_measurement_method '\w rotation with narrow frames'
_diffrn_radiation_monochromator graphite
_diffrn_radiation_source 'fine-focus sealed tube'
_diffrn_radiation_type MoK\a
_diffrn_radiation_wavelength 0.71073
_diffrn_reflns_av_R_equivalents 0.0261
_diffrn_reflns_av_sigmaI/netI 0.0509
_diffrn_reflns_limit_h_max 13
_diffrn_reflns_limit_h_min -13
_diffrn_reflns_limit_k_max 18
_diffrn_reflns_limit_k_min -16
_diffrn_reflns_limit_l_max 20
_diffrn_reflns_limit_l_min -20
_diffrn_reflns_number 16491
_diffrn_reflns_theta_full 25.00
_diffrn_reflns_theta_max 25.00
_diffrn_reflns_theta_min 1.24
_diffrn_standards_decay_% 0
_diffrn_standards_number 0
_exptl_absorpt_coefficient_mu 1.204
_exptl_absorpt_correction_T_max 0.685
_exptl_absorpt_correction_T_min 0.506
_exptl_absorpt_correction_type empirical
_exptl_crystal_colour 'dark green'
_exptl_crystal_density_diffrn 1.063
_exptl_crystal_density_method 'not measured'
_exptl_crystal_description block
_exptl_crystal_F_000 948
_exptl_crystal_size_max 0.50
_exptl_crystal_size_mid 0.28
_exptl_crystal_size_min 0.22
_refine_diff_density_max 0.973
_refine_diff_density_min -2.733
_refine_diff_density_rms 0.115
_refine_ls_extinction_method none
_refine_ls_goodness_of_fit_ref 1.073
_refine_ls_hydrogen_treatment mixed
_refine_ls_matrix_type full
_refine_ls_number_parameters 543
_refine_ls_number_reflns 9500
_refine_ls_number_restraints 739
_refine_ls_restrained_S_all 1.144
_refine_ls_R_factor_all 0.0915
_refine_ls_R_factor_gt 0.0648
_refine_ls_shift/su_max 0.001
_refine_ls_shift/su_mean 0.000
_refine_ls_structure_factor_coef Fsqd
_refine_ls_weighting_details 'calc w=1/[\s^2^(Fo^2^)+(0.0913P)^2^+6.3931P] where P=(Fo^2^+2Fc^2^)/3'
_refine_ls_weighting_scheme calc
_refine_ls_wR_factor_gt 0.1696
_refine_ls_wR_factor_ref 0.1890
_reflns_number_gt 6496
_reflns_number_total 9500
_reflns_threshold_expression >2sigma(I)
_cod_data_source_file ic0002871_1.cif
_cod_data_source_block ki30
_cod_database_code 4321451

loop_
_symmetry_equiv_pos_as_xyz
'x, y, z'
'-x, -y, -z'

loop_
_atom_site_label
_atom_site_type_symbol
_atom_site_fract_x
_atom_site_fract_y
_atom_site_fract_z
_atom_site_U_iso_or_equiv
_atom_site_adp_type
_atom_site_occupancy
_atom_site_symmetry_multiplicity
_atom_site_calc_flag
_atom_site_refinement_flags
_atom_site_disorder_assembly
_atom_site_disorder_group
Sm Sm 0.91849(4) 0.75505(3) 0.73017(3) 0.0714(2) Uani 1 1 d . A .
P1 P 0.79150(17) 0.93516(16) 0.72949(13) 0.0654(6) Uani 1 1 d . . .
C1 C 0.6413(6) 1.0079(6) 0.7401(4) 0.073(3) Uani 1 1 d D . .
H1 H 0.6628 1.0596 0.7544 0.088 Uiso 1 1 calc R . .
Si1 Si 0.56650(19) 1.0574(2) 0.63995(13) 0.0830(9) Uani 1 1 d D . .
C2 C 0.4501(8) 1.1580(8) 0.6421(6) 0.121(5) Uani 1 1 d D . .
H2A H 0.4906 1.2026 0.6535 0.182 Uiso 1 1 calc R . .
H2B H 0.3859 1.1407 0.6850 0.182 Uiso 1 1 calc R . .
H2C H 0.4129 1.1834 0.5891 0.182 Uiso 1 1 calc R . .
C3 C 0.6793(7) 1.0947(7) 0.5529(4) 0.077(3) Uani 1 1 d D . .
H3A H 0.7219 1.1389 0.5632 0.116 Uiso 1 1 calc R . .
H3B H 0.6357 1.1216 0.5023 0.116 Uiso 1 1 calc R . .
H3C H 0.7396 1.0433 0.5474 0.116 Uiso 1 1 calc R . .
C4 C 0.4864(8) 0.9743(8) 0.6178(6) 0.108(4) Uani 1 1 d D . .
H4A H 0.4480 1.0008 0.5653 0.162 Uiso 1 1 calc R . .
H4B H 0.4229 0.9569 0.6611 0.162 Uiso 1 1 calc R . .
H4C H 0.5462 0.9214 0.6155 0.162 Uiso 1 1 calc R . .
Si2 Si 0.5476(2) 0.9496(3) 0.82982(15) 0.1048(12) Uani 1 1 d D . .
C5 C 0.5317(10) 0.8386(8) 0.8231(7) 0.138(6) Uani 1 1 d D . .
H5A H 0.4821 0.8087 0.8706 0.207 Uiso 1 1 calc R . .
H5B H 0.6134 0.8027 0.8220 0.207 Uiso 1 1 calc R . .
H5C H 0.4912 0.8455 0.7731 0.207 Uiso 1 1 calc R . .
C6 C 0.6262(11) 0.9372(9) 0.9253(5) 0.122(4) Uani 1 1 d D . .
H6A H 0.6345 0.9964 0.9284 0.182 Uiso 1 1 calc R . .
H6B H 0.7081 0.9015 0.9240 0.182 Uiso 1 1 calc R . .
H6C H 0.5771 0.9075 0.9732 0.182 Uiso 1 1 calc R . .
C7 C 0.3898(8) 1.0121(11) 0.8406(7) 0.163(7) Uani 1 1 d D . .
H7A H 0.3960 1.0711 0.8451 0.245 Uiso 1 1 calc R . .
H7B H 0.3464 0.9790 0.8897 0.245 Uiso 1 1 calc R . .
H7C H 0.3443 1.0192 0.7925 0.245 Uiso 1 1 calc R . .
C8 C 0.9038(6) 1.0088(5) 0.7100(4) 0.0529(18) Uani 1 1 d . . .
C9 C 0.8773(6) 1.1002(6) 0.7041(5) 0.063(2) Uani 1 1 d . . .
H9 H 0.7938 1.1273 0.7076 0.076 Uiso 1 1 calc R . .
C10 C 0.9696(8) 1.1521(6) 0.6934(6) 0.075(2) Uani 1 1 d . . .
H10 H 0.9481 1.2133 0.6911 0.090 Uiso 1 1 calc R . .
C11 C 1.0914(6) 1.1163(5) 0.6861(5) 0.065(2) Uani 1 1 d . . .
H11 H 1.1542 1.1519 0.6793 0.079 Uiso 1 1 calc R . .
C12 C 1.1202(6) 1.0283(5) 0.6889(4) 0.0528(18) Uani 1 1 d . . .
H12 H 1.2041 1.0027 0.6838 0.063 Uiso 1 1 calc R . .
C13 C 1.0292(6) 0.9754(5) 0.6990(4) 0.0490(17) Uani 1 1 d . . .
O1 O 1.0571(4) 0.8858(3) 0.7007(3) 0.0493(11) Uani 1 1 d . . .
C14 C 1.1849(6) 0.8518(5) 0.6864(5) 0.0566(18) Uani 1 1 d . . .
H14A H 1.1932 0.7890 0.6879 0.085 Uiso 1 1 calc R . .
H14B H 1.2333 0.8569 0.7287 0.085 Uiso 1 1 calc R . .
H14C H 1.2149 0.8865 0.6327 0.085 Uiso 1 1 calc R . .
P2 P 1.1225(3) 0.60670(16) 0.73056(19) 0.0951(10) Uani 1 1 d . A .
C15 C 1.1921(8) 0.5184(5) 0.6805(5) 0.119(3) Uani 1 1 d DU . .
H15 H 1.2592 0.4803 0.7159 0.143 Uiso 0.640(7) 1 calc PR A 1
H15X H 1.2737 0.4898 0.7037 0.143 Uiso 0.360(7) 1 calc PR A 2
Si3 Si 1.2752(7) 0.5736(4) 0.5737(4) 0.1097(17) Uani 0.640(7) 1 d PDU A 1
C16 C 1.1600(16) 0.6501(9) 0.5021(10) 0.110(4) Uani 0.640(7) 1 d PDU A 1
H16A H 1.0968 0.6170 0.4959 0.165 Uiso 0.640(7) 1 calc PR A 1
H16B H 1.2013 0.6743 0.4488 0.165 Uiso 0.640(7) 1 calc PR A 1
H16C H 1.1213 0.6991 0.5241 0.165 Uiso 0.640(7) 1 calc PR A 1
C17 C 1.3906(14) 0.6383(10) 0.5867(11) 0.109(4) Uani 0.640(7) 1 d PDU A 1
H17A H 1.3508 0.6832 0.6135 0.164 Uiso 0.640(7) 1 calc PR A 1
H17B H 1.4267 0.6680 0.5331 0.164 Uiso 0.640(7) 1 calc PR A 1
H17C H 1.4556 0.5979 0.6205 0.164 Uiso 0.640(7) 1 calc PR A 1
C18 C 1.3549(19) 0.4873(14) 0.5257(14) 0.180(7) Uani 0.640(7) 1 d PDU A 1
H18A H 1.2955 0.4513 0.5194 0.270 Uiso 0.640(7) 1 calc PR A 1
H18B H 1.4199 0.4487 0.5604 0.270 Uiso 0.640(7) 1 calc PR A 1
H18C H 1.3913 0.5163 0.4719 0.270 Uiso 0.640(7) 1 calc PR A 1
Si4 Si 1.0905(7) 0.4427(3) 0.6740(4) 0.129(2) Uani 0.640(7) 1 d PDU A 1
C19 C 1.1482(17) 0.3644(9) 0.6115(10) 0.142(4) Uani 0.640(7) 1 d PDU A 1
H19A H 1.0852 0.3279 0.6127 0.212 Uiso 0.640(7) 1 calc PR A 1
H19B H 1.2233 0.3256 0.6341 0.212 Uiso 0.640(7) 1 calc PR A 1
H19C H 1.1662 0.3988 0.5550 0.212 Uiso 0.640(7) 1 calc PR A 1
C20 C 1.0701(19) 0.3723(11) 0.7824(8) 0.144(4) Uani 0.640(7) 1 d PDU A 1
H20A H 1.0152 0.3296 0.7849 0.216 Uiso 0.640(7) 1 calc PR A 1
H20B H 1.0341 0.4107 0.8166 0.216 Uiso 0.640(7) 1 calc PR A 1
H20C H 1.1502 0.3400 0.8022 0.216 Uiso 0.640(7) 1 calc PR A 1
C21 C 0.9405(14) 0.5068(11) 0.6345(12) 0.123(6) Uani 0.640(7) 1 d PDU A 1
H21A H 0.8868 0.4654 0.6316 0.184 Uiso 0.640(7) 1 calc PR A 1
H21B H 0.9544 0.5473 0.5798 0.184 Uiso 0.640(7) 1 calc PR A 1
H21C H 0.9014 0.5416 0.6712 0.184 Uiso 0.640(7) 1 calc PR A 1
Si3X Si 1.2152(11) 0.5661(7) 0.5743(6) 0.105(2) Uani 0.360(7) 1 d PDU A 2
C16X C 1.074(2) 0.6292(18) 0.5207(17) 0.113(5) Uani 0.360(7) 1 d PDU A 2
H16D H 1.0958 0.6534 0.4623 0.169 Uiso 0.360(7) 1 calc PR A 2
H16E H 1.0395 0.6784 0.5435 0.169 Uiso 0.360(7) 1 calc PR A 2
H16F H 1.0138 0.5892 0.5279 0.169 Uiso 0.360(7) 1 calc PR A 2
C17X C 1.334(2) 0.6415(16) 0.5603(17) 0.113(4) Uani 0.360(7) 1 d PDU A 2
H17D H 1.3487 0.6704 0.5020 0.170 Uiso 0.360(7) 1 calc PR A 2
H17E H 1.4106 0.6062 0.5835 0.170 Uiso 0.360(7) 1 calc PR A 2
H17F H 1.3035 0.6871 0.5883 0.170 Uiso 0.360(7) 1 calc PR A 2
C18X C 1.286(3) 0.480(2) 0.521(2) 0.177(8) Uani 0.360(7) 1 d PDU A 2
H18D H 1.2966 0.5092 0.4626 0.266 Uiso 0.360(7) 1 calc PR A 2
H18E H 1.2312 0.4355 0.5304 0.266 Uiso 0.360(7) 1 calc PR A 2
H18F H 1.3658 0.4508 0.5433 0.266 Uiso 0.360(7) 1 calc PR A 2
Si4X Si 1.0726(11) 0.4367(6) 0.7285(7) 0.128(2) Uani 0.360(7) 1 d PDU A 2
C19X C 1.119(3) 0.3354(13) 0.6920(18) 0.139(4) Uani 0.360(7) 1 d PDU A 2
H19D H 1.2007 0.3052 0.7114 0.209 Uiso 0.360(7) 1 calc PR A 2
H19E H 1.1228 0.3534 0.6322 0.209 Uiso 0.360(7) 1 calc PR A 2
H19F H 1.0591 0.2947 0.7134 0.209 Uiso 0.360(7) 1 calc PR A 2
C20X C 1.070(3) 0.3952(18) 0.8417(10) 0.146(5) Uani 0.360(7) 1 d PDU A 2
H20D H 1.1522 0.3646 0.8589 0.219 Uiso 0.360(7) 1 calc PR A 2
H20E H 1.0108 0.3535 0.8615 0.219 Uiso 0.360(7) 1 calc PR A 2
H20F H 1.0458 0.4456 0.8644 0.219 Uiso 0.360(7) 1 calc PR A 2
C21X C 0.9158(17) 0.4902(18) 0.6952(19) 0.126(6) Uani 0.360(7) 1 d PDU A 2
H21D H 0.9172 0.5110 0.6354 0.189 Uiso 0.360(7) 1 calc PR A 2
H21E H 0.8885 0.5411 0.7170 0.189 Uiso 0.360(7) 1 calc PR A 2
H21F H 0.8589 0.4469 0.7157 0.189 Uiso 0.360(7) 1 calc PR A 2
C22 C 1.2329(9) 0.6036(5) 0.8016(5) 0.074(3) Uani 1 1 d . . .
C23 C 1.3512(10) 0.5474(6) 0.8123(6) 0.091(3) Uani 1 1 d . A .
H23 H 1.3764 0.5080 0.7798 0.109 Uiso 1 1 calc R . .
C24 C 1.4290(10) 0.5501(8) 0.8695(7) 0.100(4) Uani 1 1 d . . .
H24 H 1.5067 0.5126 0.8753 0.119 Uiso 1 1 calc R A .
C25 C 1.3958(11) 0.6057(9) 0.9178(6) 0.107(4) Uani 1 1 d . A .
H25 H 1.4494 0.6058 0.9574 0.128 Uiso 1 1 calc R . .
C26 C 1.2836(10) 0.6618(7) 0.9086(5) 0.089(3) Uani 1 1 d . . .
H26 H 1.2606 0.7011 0.9415 0.107 Uiso 1 1 calc R A .
C27 C 1.2048(8) 0.6607(6) 0.8514(5) 0.071(3) Uani 1 1 d . A .
O2 O 1.0905(6) 0.7154(4) 0.8403(3) 0.0777(17) Uani 1 1 d . . .
C28 C 1.0618(9) 0.7789(7) 0.8867(6) 0.091(3) Uani 1 1 d . A .
H28A H 0.9798 0.8135 0.8741 0.137 Uiso 1 1 calc R . .
H28B H 1.1230 0.8194 0.8723 0.137 Uiso 1 1 calc R . .
H28C H 1.0631 0.7471 0.9451 0.137 Uiso 1 1 calc R . .
C29 C 0.6368(11) 0.6684(8) 0.7070(7) 0.125(5) Uani 1 1 d . A .
H29A H 0.6380 0.6545 0.7664 0.187 Uiso 1 1 calc R . .
H29B H 0.6559 0.6129 0.6915 0.187 Uiso 1 1 calc R . .
H29C H 0.5550 0.6993 0.6893 0.187 Uiso 1 1 calc R . .
O3 O 0.7272(6) 0.7248(4) 0.6685(4) 0.093(2) Uani 1 1 d . . .
C30 C 0.7281(9) 0.7457(7) 0.5813(6) 0.092(3) Uani 1 1 d . A .
H30A H 0.6425 0.7601 0.5637 0.111 Uiso 1 1 calc R . .
H30B H 0.7701 0.6935 0.5638 0.111 Uiso 1 1 calc R . .
C31 C 0.7939(7) 0.8241(6) 0.5422(5) 0.075(2) Uani 1 1 d . . .
H31A H 0.7983 0.8370 0.4821 0.089 Uiso 1 1 calc R A .
H31B H 0.7488 0.8776 0.5564 0.089 Uiso 1 1 calc R . .
O4 O 0.9152(5) 0.8031(3) 0.5714(3) 0.0650(14) Uani 1 1 d . A .
C32 C 0.9882(7) 0.8690(6) 0.5267(5) 0.070(2) Uani 1 1 d . . .
H32A H 1.0711 0.8530 0.5474 0.105 Uiso 1 1 calc R A .
H32B H 0.9503 0.9272 0.5333 0.105 Uiso 1 1 calc R . .
H32C H 0.9936 0.8721 0.4687 0.105 Uiso 1 1 calc R . .
O5 O 0.8103(9) 0.6623(6) 0.8612(5) 0.153(3) Uani 1 1 d DU . .
C33 C 0.782(3) 0.6875(12) 0.9365(10) 0.155(4) Uani 0.648(12) 1 d PDU A 1
H33A H 0.8150 0.7429 0.9314 0.186 Uiso 0.648(12) 1 calc PR A 1
H33B H 0.6918 0.6989 0.9472 0.186 Uiso 0.648(12) 1 calc PR A 1
C34 C 0.836(2) 0.6171(14) 1.0020(10) 0.158(4) Uani 0.648(12) 1 d PDU A 1
H34A H 0.7745 0.5990 1.0474 0.190 Uiso 0.648(12) 1 calc PR A 1
H34B H 0.9047 0.6348 1.0228 0.190 Uiso 0.648(12) 1 calc PR A 1
C35 C 0.882(2) 0.5438(13) 0.9637(11) 0.159(4) Uani 0.648(12) 1 d PDU A 1
H35A H 0.9727 0.5361 0.9561 0.191 Uiso 0.648(12) 1 calc PR A 1
H35B H 0.8583 0.4869 0.9995 0.191 Uiso 0.648(12) 1 calc PR A 1
C36 C 0.830(3) 0.5656(10) 0.8892(11) 0.157(3) Uani 0.648(12) 1 d PDU A 1
H36A H 0.7516 0.5424 0.8953 0.188 Uiso 0.648(12) 1 calc PR A 1
H36B H 0.8869 0.5406 0.8504 0.188 Uiso 0.648(12) 1 calc PR A 1
C33X C 0.776(5) 0.663(2) 0.9435(13) 0.156(3) Uani 0.352(12) 1 d PDU A 2
H33C H 0.8462 0.6731 0.9689 0.187 Uiso 0.352(12) 1 calc PR A 2
H33D H 0.7060 0.7106 0.9449 0.187 Uiso 0.352(12) 1 calc PR A 2
C34X C 0.744(4) 0.580(2) 0.9852(16) 0.158(4) Uani 0.352(12) 1 d PDU A 2
H34C H 0.6536 0.5863 0.9978 0.189 Uiso 0.352(12) 1 calc PR A 2
H34D H 0.7853 0.5555 1.0374 0.189 Uiso 0.352(12) 1 calc PR A 2
C35X C 0.781(4) 0.5177(18) 0.9336(19) 0.157(4) Uani 0.352(12) 1 d PDU A 2
H35C H 0.8438 0.4674 0.9599 0.189 Uiso 0.352(12) 1 calc PR A 2
H35D H 0.7085 0.4935 0.9247 0.189 Uiso 0.352(12) 1 calc PR A 2
C36X C 0.828(5) 0.5698(13) 0.8602(17) 0.156(4) Uani 0.352(12) 1 d PDU A 2
H36C H 0.7850 0.5654 0.8142 0.187 Uiso 0.352(12) 1 calc PR A 2
H36D H 0.9165 0.5478 0.8525 0.187 Uiso 0.352(12) 1 calc PR A 2

loop_
_atom_site_aniso_label
_atom_site_aniso_U_11
_atom_site_aniso_U_22
_atom_site_aniso_U_33
_atom_site_aniso_U_23
_atom_site_aniso_U_13
_atom_site_aniso_U_12
Sm 0.0726(3) 0.0659(3) 0.0701(3) 0.0167(2) -0.0323(2) -0.0432(2)
P1 0.0350(9) 0.0982(17) 0.0611(12) -0.0070(11) -0.0041(8) -0.0327(10)
C1 0.034(4) 0.142(8) 0.044(4) -0.022(5) 0.001(3) -0.025(4)
Si1 0.0330(10) 0.165(3) 0.0475(12) -0.0230(14) -0.0033(9) -0.0190(13)
C2 0.051(5) 0.208(14) 0.085(7) -0.043(8) -0.014(5) 0.036(7)
C3 0.049(4) 0.116(8) 0.053(5) -0.006(5) -0.001(4) -0.013(5)
C4 0.058(5) 0.210(13) 0.068(6) -0.042(7) 0.009(4) -0.061(7)
Si2 0.0576(15) 0.198(4) 0.0534(14) -0.0157(18) 0.0064(11) -0.0478(19)
C5 0.081(7) 0.244(17) 0.071(7) -0.012(9) 0.021(6) -0.055(9)
C6 0.125(9) 0.187(13) 0.048(5) -0.016(7) -0.014(6) -0.040(9)
C7 0.061(7) 0.33(2) 0.075(7) -0.045(11) 0.027(6) -0.023(10)
C8 0.037(4) 0.069(5) 0.049(4) -0.005(3) -0.009(3) -0.017(3)
C9 0.031(4) 0.076(6) 0.079(5) -0.021(4) -0.007(3) 0.002(4)
C10 0.064(5) 0.060(5) 0.106(7) -0.026(5) -0.023(5) -0.004(4)
C11 0.037(4) 0.051(5) 0.106(6) -0.013(4) -0.018(4) -0.009(3)
C12 0.032(3) 0.051(4) 0.072(5) -0.008(4) -0.011(3) -0.010(3)
C13 0.040(4) 0.050(4) 0.054(4) -0.003(3) -0.013(3) -0.014(3)
O1 0.033(2) 0.051(3) 0.058(3) 0.001(2) -0.007(2) -0.018(2)
C14 0.037(4) 0.063(5) 0.067(5) -0.008(4) -0.010(3) -0.015(3)
P2 0.115(2) 0.0582(14) 0.120(2) -0.0074(13) -0.0785(18) -0.0248(13)
C15 0.161(7) 0.050(5) 0.164(4) -0.025(4) -0.118(5) -0.011(4)
Si3 0.134(5) 0.068(2) 0.159(3) -0.065(2) -0.097(3) 0.012(3)
C16 0.128(9) 0.084(7) 0.138(7) -0.047(5) -0.082(7) -0.001(6)
C17 0.121(9) 0.081(8) 0.151(10) -0.058(7) -0.080(6) 0.005(6)
C18 0.23(2) 0.125(13) 0.240(15) -0.138(12) -0.133(12) 0.057(10)
Si4 0.211(5) 0.044(2) 0.149(4) -0.008(3) -0.140(4) -0.025(2)
C19 0.232(12) 0.050(7) 0.160(8) -0.018(6) -0.130(9) -0.020(7)
C20 0.218(10) 0.069(7) 0.157(6) -0.009(5) -0.114(7) -0.032(6)
C21 0.164(9) 0.092(9) 0.130(13) -0.018(9) -0.096(11) -0.043(6)
Si3X 0.126(6) 0.067(3) 0.152(4) -0.065(3) -0.084(4) 0.011(4)
C16X 0.129(10) 0.092(11) 0.130(10) -0.041(9) -0.080(10) 0.008(8)
C17X 0.129(8) 0.077(7) 0.156(9) -0.057(7) -0.076(7) 0.005(6)
C18X 0.22(2) 0.115(13) 0.250(14) -0.139(13) -0.142(16) 0.056(11)
Si4X 0.206(5) 0.047(3) 0.157(5) -0.022(4) -0.123(5) -0.034(3)
C19X 0.229(10) 0.047(6) 0.160(8) -0.018(6) -0.122(9) -0.025(6)
C20X 0.225(13) 0.070(11) 0.157(6) -0.019(7) -0.106(8) -0.025(10)
C21X 0.172(7) 0.090(11) 0.141(16) -0.033(12) -0.085(12) -0.042(6)
C22 0.096(6) 0.054(5) 0.069(5) 0.015(4) -0.046(5) -0.037(5)
C23 0.124(8) 0.058(5) 0.090(7) 0.009(5) -0.062(6) -0.033(5)
C24 0.101(8) 0.100(8) 0.094(7) 0.003(6) -0.059(6) -0.030(6)
C25 0.118(9) 0.129(10) 0.076(7) -0.006(6) -0.066(6) -0.034(7)
C26 0.103(7) 0.108(8) 0.055(5) 0.001(5) -0.040(5) -0.035(6)
C27 0.078(6) 0.067(5) 0.057(5) 0.022(4) -0.031(4) -0.038(4)
O2 0.085(4) 0.077(4) 0.067(4) 0.010(3) -0.032(3) -0.041(3)
C28 0.099(7) 0.109(8) 0.065(6) -0.001(5) -0.029(5) -0.047(6)
C29 0.135(10) 0.144(10) 0.105(8) 0.006(7) -0.018(7) -0.114(9)
O3 0.095(4) 0.109(5) 0.079(4) 0.011(3) -0.026(3) -0.076(4)
C30 0.082(6) 0.110(8) 0.087(7) -0.002(6) -0.033(5) -0.051(6)
C31 0.060(5) 0.095(7) 0.063(5) -0.002(5) -0.021(4) -0.026(5)
O4 0.057(3) 0.065(3) 0.069(3) 0.000(3) -0.019(3) -0.025(3)
C32 0.062(5) 0.081(6) 0.065(5) -0.007(4) -0.006(4) -0.032(4)
O5 0.184(6) 0.148(6) 0.108(4) 0.057(4) -0.047(5) -0.115(5)
C33 0.185(7) 0.151(6) 0.107(5) 0.058(5) -0.048(6) -0.111(6)
C34 0.187(7) 0.153(6) 0.111(5) 0.057(5) -0.049(5) -0.108(6)
C35 0.187(7) 0.151(6) 0.114(5) 0.058(5) -0.047(5) -0.108(6)
C36 0.187(7) 0.148(6) 0.112(5) 0.059(5) -0.045(6) -0.112(6)
C33X 0.186(7) 0.151(6) 0.109(5) 0.057(5) -0.048(5) -0.111(6)
C34X 0.186(7) 0.151(6) 0.111(5) 0.058(5) -0.046(6) -0.110(6)
C35X 0.187(7) 0.149(6) 0.112(5) 0.059(5) -0.045(6) -0.111(6)
C36X 0.187(7) 0.148(6) 0.111(5) 0.058(5) -0.046(6) -0.112(6)

loop_
_atom_type_symbol
_atom_type_description
_atom_type_scat_dispersion_real
_atom_type_scat_dispersion_imag
_atom_type_scat_source
C C 0.0033 0.0016 'International Tables Vol C Tables 4.2.6.8 and 6.1.1.4'
H H 0.0000 0.0000 'International Tables Vol C Tables 4.2.6.8 and 6.1.1.4'
O O 0.0106 0.0060 'International Tables Vol C Tables 4.2.6.8 and 6.1.1.4'
Si Si 0.0817 0.0704 'International Tables Vol C Tables 4.2.6.8 and 6.1.1.4'
P P 0.1023 0.0942 'International Tables Vol C Tables 4.2.6.8 and 6.1.1.4'
Sm Sm -0.1638 3.4418 'International Tables Vol C Tables 4.2.6.8 and 6.1.1.4'

loop_
_geom_angle_atom_site_label_1
_geom_angle_atom_site_label_2
_geom_angle_atom_site_label_3
_geom_angle
_geom_angle_site_symmetry_1
_geom_angle_site_symmetry_3
_geom_angle_publ_flag
O5 Sm O4 141.7(2) . . ?
O5 Sm O3 79.1(2) . . ?
O4 Sm O3 63.38(17) . . ?
O5 Sm O2 77.7(2) . . ?
O4 Sm O2 136.24(17) . . ?
O3 Sm O2 153.79(17) . . ?
O5 Sm O1 133.6(2) . . ?
O4 Sm O1 83.18(14) . . ?
O3 Sm O1 137.86(16) . . ?
O2 Sm O1 68.28(14) . . ?
O5 Sm P1 98.9(2) . . ?
O4 Sm P1 89.35(13) . . ?
O3 Sm P1 90.99(17) . . ?
O2 Sm P1 104.51(15) . . ?
O1 Sm P1 62.24(10) . . ?
O5 Sm P2 92.8(2) . . ?
O4 Sm P2 92.01(14) . . ?
O3 Sm P2 108.13(18) . . ?
O2 Sm P2 61.25(16) . . ?
O1 Sm P2 97.33(11) . . ?
P1 Sm P2 159.22(6) . . ?
C8 P1 C1 104.3(4) . . ?
C8 P1 Sm 108.9(3) . . ?
C1 P1 Sm 146.8(3) . . ?
Si2 C1 P1 110.0(4) . . ?
Si2 C1 Si1 117.9(4) . . ?
P1 C1 Si1 111.5(4) . . ?
C4 Si1 C3 108.3(4) . . ?
C4 Si1 C2 108.3(5) . . ?
C3 Si1 C2 106.6(5) . . ?
C4 Si1 C1 110.3(5) . . ?
C3 Si1 C1 112.5(3) . . ?
C2 Si1 C1 110.7(4) . . ?
C5 Si2 C1 110.4(5) . . ?
C5 Si2 C7 108.0(6) . . ?
C1 Si2 C7 113.5(5) . . ?
C5 Si2 C6 109.9(6) . . ?
C1 Si2 C6 108.5(4) . . ?
C7 Si2 C6 106.4(5) . . ?
C9 C8 C13 115.3(6) . . ?
C9 C8 P1 125.1(5) . . ?
C13 C8 P1 119.6(6) . . ?
C10 C9 C8 121.9(7) . . ?
C11 C10 C9 121.1(8) . . ?
C12 C11 C10 118.5(7) . . ?
C11 C12 C13 121.4(6) . . ?
C12 C13 O1 122.0(6) . . ?
C12 C13 C8 121.7(7) . . ?
O1 C13 C8 116.2(6) . . ?
C13 O1 C14 116.6(5) . . ?
C13 O1 Sm 132.9(4) . . ?
C14 O1 Sm 110.4(4) . . ?
C22 P2 C15 105.2(4) . . ?
C22 P2 Sm 109.2(4) . . ?
C15 P2 Sm 145.4(3) . . ?
Si3X C15 Si4 96.3(5) . . ?
Si3X C15 P2 110.5(5) . . ?
Si4 C15 P2 116.0(6) . . ?
Si3X C15 Si4X 123.0(6) . . ?
Si4 C15 Si4X 27.7(3) . . ?
P2 C15 Si4X 96.7(5) . . ?
Si3X C15 Si3 20.2(3) . . ?
Si4 C15 Si3 113.0(5) . . ?
P2 C15 Si3 109.9(4) . . ?
Si4X C15 Si3 140.6(5) . . ?
C17 Si3 C18 108.2(9) . . ?
C17 Si3 C16 108.6(7) . . ?
C18 Si3 C16 107.9(8) . . ?
C17 Si3 C15 110.7(6) . . ?
C18 Si3 C15 111.1(9) . . ?
C16 Si3 C15 110.2(7) . . ?
C15 Si4 C21 110.3(6) . . ?
C15 Si4 C19 117.5(8) . . ?
C21 Si4 C19 107.4(7) . . ?
C15 Si4 C20 103.7(6) . . ?
C21 Si4 C20 110.9(9) . . ?
C19 Si4 C20 106.9(7) . . ?
C15 Si3X C16X 115.0(11) . . ?
C15 Si3X C18X 112.1(12) . . ?
C16X Si3X C18X 107.3(11) . . ?
C15 Si3X C17X 106.5(9) . . ?
C16X Si3X C17X 110.2(11) . . ?
C18X Si3X C17X 105.4(12) . . ?
C21X Si4X C20X 109.7(13) . . ?
C21X Si4X C19X 108.9(11) . . ?
C20X Si4X C19X 105.8(11) . . ?
C21X Si4X C15 110.6(10) . . ?
C20X Si4X C15 113.6(10) . . ?
C19X Si4X C15 108.0(11) . . ?
C27 C22 C23 115.3(7) . . ?
C27 C22 P2 119.0(7) . . ?
C23 C22 P2 125.7(8) . . ?
C24 C23 C22 120.9(11) . . ?
C25 C24 C23 121.3(11) . . ?
C24 C25 C26 119.7(8) . . ?
C25 C26 C27 120.0(10) . . ?
C26 C27 O2 122.2(9) . . ?
C26 C27 C22 122.8(9) . . ?
O2 C27 C22 115.0(7) . . ?
C27 O2 C28 116.5(7) . . ?
C27 O2 Sm 134.6(5) . . ?
C28 O2 Sm 107.8(5) . . ?
C30 O3 C29 110.7(7) . . ?
C30 O3 Sm 117.2(4) . . ?
C29 O3 Sm 129.8(6) . . ?
O3 C30 C31 109.6(7) . . ?
O4 C31 C30 108.6(7) . . ?
C32 O4 C31 110.9(6) . . ?
C32 O4 Sm 117.2(4) . . ?
C31 O4 Sm 113.5(5) . . ?
C33X O5 C36 88.6(16) . . ?
C33X O5 C36X 107.0(14) . . ?
C36 O5 C36X 19.3(13) . . ?
C33X O5 C33 15.6(12) . . ?
C36 O5 C33 103.4(12) . . ?
C36X O5 C33 122.2(14) . . ?
C33X O5 Sm 139.8(13) . . ?
C36 O5 Sm 123.8(12) . . ?
C36X O5 Sm 108.9(13) . . ?
C33 O5 Sm 124.7(9) . . ?
C34 C33 O5 108.9(15) . . ?
C33 C34 C35 103.1(13) . . ?
C36 C35 C34 108.7(15) . . ?
C35 C36 O5 105.0(14) . . ?
C34X C33X O5 107.3(17) . . ?
C33X C34X C35X 109.4(16) . . ?
C36X C35X C34X 104.8(15) . . ?
C35X C36X O5 109.5(17) . . ?

loop_
_geom_bond_atom_site_label_1
_geom_bond_atom_site_label_2
_geom_bond_distance
_geom_bond_site_symmetry_2
_geom_bond_publ_flag
Sm O5 2.597(8) . ?
Sm O4 2.607(5) . ?
Sm O3 2.643(5) . ?
Sm O2 2.685(5) . ?
Sm O1 2.701(4) . ?
Sm P1 2.953(3) . ?
Sm P2 2.955(3) . ?
P1 C8 1.798(7) . ?
P1 C1 1.871(8) . ?
C1 Si2 1.861(7) . ?
C1 Si1 1.875(6) . ?
Si1 C4 1.867(9) . ?
Si1 C3 1.868(7) . ?
Si1 C2 1.872(9) . ?
Si2 C5 1.846(11) . ?
Si2 C7 1.867(9) . ?
Si2 C6 1.881(8) . ?
C8 C9 1.406(11) . ?
C8 C13 1.408(10) . ?
C9 C10 1.390(11) . ?
C10 C11 1.373(11) . ?
C11 C12 1.367(10) . ?
C12 C13 1.391(9) . ?
C13 O1 1.396(8) . ?
O1 C14 1.443(8) . ?
P2 C22 1.802(8) . ?
P2 C15 1.875(10) . ?
C15 Si3X 1.763(11) . ?
C15 Si4 1.824(8) . ?
C15 Si4X 1.966(10) . ?
C15 Si3 1.988(10) . ?
Si3 C17 1.850(11) . ?
Si3 C18 1.855(11) . ?
Si3 C16 1.866(11) . ?
Si4 C21 1.860(11) . ?
Si4 C19 1.871(12) . ?
Si4 C20 1.876(12) . ?
Si3X C16X 1.861(13) . ?
Si3X C18X 1.880(13) . ?
Si3X C17X 1.883(13) . ?
Si4X C21X 1.855(13) . ?
Si4X C20X 1.856(14) . ?
Si4X C19X 1.872(13) . ?
C22 C27 1.405(13) . ?
C22 C23 1.441(14) . ?
C23 C24 1.389(12) . ?
C24 C25 1.368(16) . ?
C25 C26 1.384(15) . ?
C26 C27 1.388(11) . ?
C27 O2 1.395(11) . ?
O2 C28 1.443(12) . ?
C29 O3 1.439(10) . ?
O3 C30 1.435(11) . ?
C30 C31 1.502(12) . ?
C31 O4 1.428(9) . ?
O4 C32 1.425(9) . ?
O5 C33X 1.428(18) . ?
O5 C36 1.449(15) . ?
O5 C36X 1.456(18) . ?
O5 C33 1.458(16) . ?
C33 C34 1.42(2) . ?
C34 C35 1.50(3) . ?
C35 C36 1.377(19) . ?
C33X C34X 1.39(2) . ?
C34X C35X 1.50(3) . ?
C35X C36X 1.39(2) . ?
